data_4027845
loop_
_publ_author_name
'Shinn Dee Yeoh'
'Colin E. Skene'
'Jonathan M. White'

_publ_section_title
;
 Hyperconjugation Involving Strained Carbon-Carbon Bonds. Structural
 Analysis of Ester and Ether Derivatives and One-Bond 13C-13C Coupling
 Constants of \a- and \b-Nopinol
;
_journal_name_full 'Journal of Organic Chemistry'
_journal_page_first 311
_journal_page_last 319
_journal_paper_doi 10.1021/jo3020243
_journal_volume 78
_journal_year 2013
_chemical_formula_sum 'C15 H19 N O3'
_chemical_formula_weight 261.31
_chemical_name_systematic
;
 ?
;
_space_group_IT_number 19
_symmetry_cell_setting orthorhombic
_symmetry_space_group_name_Hall 'P 2ac 2ab'
_symmetry_space_group_name_H-M 'P 21 21 21'
_atom_sites_solution_hydrogens geom
_atom_sites_solution_primary direct
_atom_sites_solution_secondary difmap
_audit_creation_method SHELXL-97
_cell_angle_alpha 90.00
_cell_angle_beta 90.00
_cell_angle_gamma 90.00
_cell_formula_units_Z 4
_cell_length_a 10.6165(7)
_cell_length_b 10.9588(11)
_cell_length_c 11.8491(10)
_cell_measurement_reflns_used 1554
_cell_measurement_temperature 130(2)
_cell_measurement_theta_max 71.6686
_cell_measurement_theta_min 3.7277
_cell_volume 1378.6(2)
_computing_cell_refinement 'Bruker SMART'
_computing_data_collection 'Bruker SMART'
_computing_data_reduction 'Bruker SAINT'
_computing_molecular_graphics 'Bruker SHELXTL'
_computing_publication_material 'Bruker SHELXTL'
_computing_structure_refinement 'Bruker SHELXTL'
_computing_structure_solution 'Bruker SHELXTL'
_diffrn_ambient_temperature 130(2)
_diffrn_measured_fraction_theta_full 0.976
_diffrn_measured_fraction_theta_max 0.976
_diffrn_radiation_monochromator graphite
_diffrn_radiation_source 'fine-focus sealed tube'
_diffrn_radiation_type CuK\a
_diffrn_radiation_wavelength 1.54184
_diffrn_reflns_av_R_equivalents 0.0491
_diffrn_reflns_av_sigmaI/netI 0.0753
_diffrn_reflns_limit_h_max 9
_diffrn_reflns_limit_h_min -13
_diffrn_reflns_limit_k_max 13
_diffrn_reflns_limit_k_min -13
_diffrn_reflns_limit_l_max 10
_diffrn_reflns_limit_l_min -14
_diffrn_reflns_number 4874
_diffrn_reflns_theta_full 71.60
_diffrn_reflns_theta_max 71.60
_diffrn_reflns_theta_min 5.50
_exptl_absorpt_coefficient_mu 0.710
_exptl_absorpt_correction_type none
_exptl_crystal_colour 'pale yellow'
_exptl_crystal_density_diffrn 1.259
_exptl_crystal_description plate
_exptl_crystal_F_000 560
_exptl_crystal_size_max 0.4087
_exptl_crystal_size_mid 0.2121
_exptl_crystal_size_min 0.0979
_refine_diff_density_max 0.113
_refine_diff_density_min -0.148
_refine_diff_density_rms 0.031
_refine_ls_abs_structure_details 'Flack H D (1983), Acta Cryst. A39, 876-881'
_refine_ls_abs_structure_Flack 0.4(3)
_refine_ls_extinction_coef 0.0007(2)
_refine_ls_extinction_expression Fc^*^=kFc[1+0.001xFc^2^\l^3^/sin(2\q)]^-1/4^
_refine_ls_extinction_method SHELXL
_refine_ls_goodness_of_fit_ref 0.838
_refine_ls_hydrogen_treatment mixed
_refine_ls_matrix_type full
_refine_ls_number_parameters 173
_refine_ls_number_reflns 2349
_refine_ls_number_restraints 0
_refine_ls_restrained_S_all 0.838
_refine_ls_R_factor_all 0.0536
_refine_ls_R_factor_gt 0.0373
_refine_ls_shift/su_max 0.000
_refine_ls_shift/su_mean 0.000
_refine_ls_structure_factor_coef Fsqd
_refine_ls_weighting_details 'calc w=1/[\s^2^(Fo^2^)+(0.0355P)^2^+0.0000P] where P=(Fo^2^+2Fc^2^)/3'
_refine_ls_weighting_scheme calc
_refine_ls_wR_factor_gt 0.0792
_refine_ls_wR_factor_ref 0.0832
_reflns_number_gt 1576
_reflns_number_total 2349
_reflns_threshold_expression >2sigma(I)
_cod_data_source_file jo3020243_si_007.cif
_cod_data_source_block jmwsdy46
_cod_database_code 4027845

loop_
_symmetry_equiv_pos_as_xyz
'x, y, z'
'-x+1/2, -y, z+1/2'
'x+1/2, -y+1/2, -z'
'-x, y+1/2, -z+1/2'

loop_
_atom_site_label
_atom_site_type_symbol
_atom_site_fract_x
_atom_site_fract_y
_atom_site_fract_z
_atom_site_U_iso_or_equiv
_atom_site_adp_type
_atom_site_occupancy
_atom_site_symmetry_multiplicity
_atom_site_calc_flag
_atom_site_refinement_flags
O1 O 0.42645(16) 0.10976(16) 0.59547(12) 0.0456(4) Uani 1 1 d .
O2 O 0.2731(2) 0.56527(18) 0.30605(15) 0.0622(6) Uani 1 1 d .
O3 O 0.37835(17) 0.46000(19) 0.18515(13) 0.0572(5) Uani 1 1 d .
N1 N 0.33493(19) 0.4748(2) 0.27942(16) 0.0456(5) Uani 1 1 d .
C11 C 0.3163(2) 0.3000(2) 0.54802(17) 0.0366(6) Uani 1 1 d .
H15 H 0.2760 0.3044 0.6176 0.044 Uiso 1 1 calc R
C13 C 0.3565(2) 0.3806(2) 0.36437(17) 0.0361(5) Uani 1 1 d .
C15 C 0.4610(2) 0.1991(2) 0.42051(17) 0.0396(6) Uani 1 1 d .
H11 H 0.5171 0.1359 0.4056 0.048 Uiso 1 1 calc R
C1 C 0.4115(2) 0.1683(3) 0.79388(19) 0.0422(6) Uani 1 1 d .
H2 H 0.4293 0.2540 0.7765 0.051 Uiso 1 1 calc R
C12 C 0.2947(2) 0.3881(2) 0.46716(18) 0.0390(6) Uani 1 1 d .
H14 H 0.2393 0.4520 0.4815 0.047 Uiso 1 1 calc R
C14 C 0.4394(2) 0.2866(2) 0.34100(17) 0.0397(6) Uani 1 1 d .
H12 H 0.4802 0.2831 0.2716 0.048 Uiso 1 1 calc R
C10 C 0.3988(2) 0.2043(2) 0.52480(17) 0.0372(5) Uani 1 1 d .
C2 C 0.3546(2) 0.0953(2) 0.69922(17) 0.0401(6) Uani 1 1 d .
H1 H 0.2671 0.1205 0.6870 0.048 Uiso 1 1 calc R
C8 C 0.1937(2) 0.1308(3) 0.89926(19) 0.0450(6) Uani 1 1 d .
H8A H 0.1729 0.0699 0.8441 0.068 Uiso 1 1 calc R
H8B H 0.1563 0.2072 0.8780 0.068 Uiso 1 1 calc R
H8C H 0.1620 0.1063 0.9717 0.068 Uiso 1 1 calc R
C5 C 0.4195(2) 0.0298(3) 0.9179(2) 0.0501(7) Uani 1 1 d .
H4 H 0.4441 0.0098 0.9955 0.060 Uiso 1 1 calc R
C6 C 0.3376(2) 0.1454(2) 0.90560(19) 0.0407(6) Uani 1 1 d .
C9 C 0.3670(3) 0.2424(3) 0.9945(2) 0.0576(8) Uani 1 1 d .
H9A H 0.4566 0.2532 0.9998 0.086 Uiso 1 1 calc R
H9B H 0.3346 0.2166 1.0663 0.086 Uiso 1 1 calc R
H9C H 0.3284 0.3181 0.9732 0.086 Uiso 1 1 calc R
C3 C 0.3603(3) -0.0435(2) 0.7243(2) 0.0529(7) Uani 1 1 d .
H6A H 0.2864 -0.0820 0.6918 0.064 Uiso 1 1 calc R
H6B H 0.4337 -0.0774 0.6870 0.064 Uiso 1 1 calc R
C7 C 0.5220(2) 0.0958(3) 0.8472(2) 0.0558(8) Uani 1 1 d .
H3A H 0.5798 0.1451 0.8912 0.067 Uiso 1 1 calc R
H3B H 0.5666 0.0433 0.7947 0.067 Uiso 1 1 calc R
C4 C 0.3665(3) -0.0757(2) 0.8502(2) 0.0503(7) Uani 1 1 d .
H5A H 0.2827 -0.0953 0.8773 0.060 Uiso 1 1 calc R
H5B H 0.4193 -0.1471 0.8606 0.060 Uiso 1 1 calc R

loop_
_atom_site_aniso_label
_atom_site_aniso_U_11
_atom_site_aniso_U_22
_atom_site_aniso_U_33
_atom_site_aniso_U_23
_atom_site_aniso_U_13
_atom_site_aniso_U_12
O1 0.0543(10) 0.0490(11) 0.0336(8) 0.0048(9) 0.0078(8) 0.0093(10)
O2 0.0908(15) 0.0514(12) 0.0442(9) 0.0042(10) -0.0029(10) 0.0149(13)
O3 0.0701(13) 0.0662(13) 0.0354(9) 0.0091(10) 0.0064(9) -0.0031(12)
N1 0.0498(12) 0.0510(13) 0.0361(11) -0.0011(11) -0.0040(10) -0.0066(12)
C11 0.0369(11) 0.0462(15) 0.0266(10) -0.0048(11) 0.0030(10) -0.0004(12)
C13 0.0357(10) 0.0435(14) 0.0291(10) 0.0010(11) -0.0039(10) -0.0074(12)
C15 0.0354(11) 0.0491(16) 0.0344(11) -0.0017(13) 0.0025(10) 0.0061(12)
C1 0.0374(10) 0.0507(15) 0.0384(12) 0.0049(12) 0.0015(11) -0.0028(12)
C12 0.0373(11) 0.0436(15) 0.0360(11) -0.0042(13) -0.0031(10) -0.0019(12)
C14 0.0383(11) 0.0512(16) 0.0295(11) -0.0047(12) 0.0033(10) -0.0054(14)
C10 0.0367(11) 0.0451(14) 0.0296(11) -0.0038(12) -0.0018(9) 0.0009(12)
C2 0.0413(10) 0.0479(15) 0.0310(11) 0.0078(11) 0.0002(11) 0.0003(13)
C8 0.0377(11) 0.0609(17) 0.0364(11) 0.0044(13) 0.0027(11) -0.0002(13)
C5 0.0417(13) 0.0708(19) 0.0378(11) 0.0162(14) -0.0055(11) 0.0048(15)
C6 0.0351(13) 0.0543(16) 0.0326(11) 0.0029(12) -0.0009(10) -0.0018(12)
C9 0.0630(17) 0.075(2) 0.0353(11) -0.0059(14) -0.0047(14) -0.0074(17)
C3 0.0681(16) 0.0461(16) 0.0446(13) 0.0033(14) 0.0051(14) 0.0007(17)
C7 0.0363(11) 0.081(2) 0.0506(13) 0.0111(17) -0.0034(12) 0.0008(15)
C4 0.0541(14) 0.0504(16) 0.0464(12) 0.0148(14) 0.0064(13) 0.0105(15)

loop_
_atom_type_symbol
_atom_type_description
_atom_type_scat_dispersion_real
_atom_type_scat_dispersion_imag
_atom_type_scat_source
C C 0.0181 0.0091 'International Tables Vol C Tables 4.2.6.8 and 6.1.1.4'
H H 0.0000 0.0000 'International Tables Vol C Tables 4.2.6.8 and 6.1.1.4'
N N 0.0311 0.0180 'International Tables Vol C Tables 4.2.6.8 and 6.1.1.4'
O O 0.0492 0.0322 'International Tables Vol C Tables 4.2.6.8 and 6.1.1.4'

loop_
_geom_angle_atom_site_label_1
_geom_angle_atom_site_label_2
_geom_angle_atom_site_label_3
_geom_angle
C10 O1 C2 119.23(18)
O3 N1 O2 123.0(2)
O3 N1 C13 118.6(2)
O2 N1 C13 118.47(19)
C12 C11 C10 119.6(2)
C14 C13 C12 121.5(2)
C14 C13 N1 119.2(2)
C12 C13 N1 119.3(2)
C14 C15 C10 120.1(2)
C2 C1 C7 109.6(2)
C2 C1 C6 110.2(2)
C7 C1 C6 87.28(18)
C11 C12 C13 119.3(2)
C15 C14 C13 119.5(2)
O1 C10 C11 125.84(19)
O1 C10 C15 114.1(2)
C11 C10 C15 120.0(2)
O1 C2 C1 111.2(2)
O1 C2 C3 104.4(2)
C1 C2 C3 111.3(2)
C4 C5 C6 111.52(19)
C4 C5 C7 109.2(2)
C6 C5 C7 87.8(2)
C9 C6 C8 108.0(2)
C9 C6 C5 113.0(2)
C8 C6 C5 118.6(2)
C9 C6 C1 111.7(2)
C8 C6 C1 118.36(19)
C5 C6 C1 85.93(19)
C4 C3 C2 114.4(2)
C1 C7 C5 85.87(18)
C5 C4 C3 110.8(2)

loop_
_geom_bond_atom_site_label_1
_geom_bond_atom_site_label_2
_geom_bond_distance
O1 C10 1.364(3)
O1 C2 1.455(3)
O2 N1 1.230(3)
O3 N1 1.219(2)
N1 C13 1.460(3)
C11 C12 1.380(3)
C11 C10 1.393(3)
C13 C14 1.383(3)
C13 C12 1.386(3)
C15 C14 1.364(3)
C15 C10 1.402(3)
C1 C2 1.504(3)
C1 C7 1.551(3)
C1 C6 1.559(3)
C2 C3 1.551(3)
C8 C6 1.538(3)
C5 C4 1.516(4)
C5 C6 1.543(4)
C5 C7 1.553(3)
C6 C9 1.528(4)
C3 C4 1.535(3)

loop_
_geom_torsion_atom_site_label_1
_geom_torsion_atom_site_label_2
_geom_torsion_atom_site_label_3
_geom_torsion_atom_site_label_4
_geom_torsion
O3 N1 C13 C14 9.1(3)
O2 N1 C13 C14 -171.4(2)
O3 N1 C13 C12 -171.8(2)
O2 N1 C13 C12 7.8(3)
C10 C11 C12 C13 -0.6(3)
C14 C13 C12 C11 -0.1(3)
N1 C13 C12 C11 -179.2(2)
C10 C15 C14 C13 0.4(4)
C12 C13 C14 C15 0.2(4)
N1 C13 C14 C15 179.3(2)
C2 O1 C10 C11 8.2(4)
C2 O1 C10 C15 -171.3(2)
C12 C11 C10 O1 -178.3(2)
C12 C11 C10 C15 1.1(4)
C14 C15 C10 O1 178.5(2)
C14 C15 C10 C11 -1.0(4)
C10 O1 C2 C1 -87.5(2)
C10 O1 C2 C3 152.4(2)
C7 C1 C2 O1 -82.3(2)
C6 C1 C2 O1 -176.7(2)
C7 C1 C2 C3 33.6(3)
C6 C1 C2 C3 -60.8(3)
C4 C5 C6 C9 165.2(2)
C7 C5 C6 C9 -85.0(2)
C4 C5 C6 C8 37.3(3)
C7 C5 C6 C8 147.1(2)
C4 C5 C6 C1 -82.9(2)
C7 C5 C6 C1 26.89(19)
C2 C1 C6 C9 -163.9(2)
C7 C1 C6 C9 86.2(2)
C2 C1 C6 C8 -37.5(3)
C7 C1 C6 C8 -147.4(2)
C2 C1 C6 C5 83.0(2)
C7 C1 C6 C5 -26.9(2)
O1 C2 C3 C4 144.8(2)
C1 C2 C3 C4 24.8(3)
C2 C1 C7 C5 -83.8(2)
C6 C1 C7 C5 26.7(2)
C4 C5 C7 C1 85.0(2)
C6 C5 C7 C1 -27.0(2)
C6 C5 C4 C3 59.9(3)
C7 C5 C4 C3 -35.4(3)
C2 C3 C4 C5 -23.7(3)
